data_7200620
loop_
_publ_author_name
'Wei, Wei'
'Wu, Mingyan'
'Huang, Yougui'
'Gao, Qiang'
'Zhang, Qingfu'
'Jiang, Feilong'
'Hong, Maochun'

_publ_section_title
;
 Precursory disilver(I) macrocycle with pendent binding sites: a new
 building block for targeting coordination polymers based on
 solvent-controlled conformational variation
;
_journal_issue 4
_journal_name_full CrystEngComm
_journal_page_first 576
_journal_paper_doi 10.1039/b818930g
_journal_volume 11
_journal_year 2009
_chemical_formula_sum 'C15 H17 Ag Cl N4 O5.5 S3'
_chemical_formula_weight 580.82
_chemical_name_systematic
;
?
;
_space_group_IT_number 12
_symmetry_cell_setting monoclinic
_symmetry_space_group_name_Hall '-C 2y'
_symmetry_space_group_name_H-M 'C 1 2/m 1'
_atom_sites_solution_hydrogens geom
_atom_sites_solution_primary direct
_atom_sites_solution_secondary difmap
_audit_creation_method SHELXL-97
_cell_angle_alpha 90.00
_cell_angle_beta 109.460(5)
_cell_angle_gamma 90.00
_cell_formula_units_Z 4
_cell_length_a 18.034(3)
_cell_length_b 14.2859(9)
_cell_length_c 8.9174(10)
_cell_measurement_reflns_used 2505
_cell_measurement_temperature 293(2)
_cell_measurement_theta_max 27.4719
_cell_measurement_theta_min 3.3573
_cell_volume 2166.2(5)
_computing_cell_refinement 'CrystalClear (Rigaku Corp., 2000)'
_computing_data_collection 'CrystalClear (Rigaku Corp., 2000)'
_computing_data_reduction 'CrystalClear (Rigaku Corp., 2000)'
_computing_molecular_graphics 'SHELXL-97 (Sheldrick, 1997)'
_computing_publication_material 'SHELXL-97 (Sheldrick, 1997)'
_computing_structure_refinement 'SHELXL-97 (Sheldrick, 1997)'
_computing_structure_solution 'SHELXS-97 (Sheldrick, 1990)'
_diffrn_ambient_temperature 293(2)
_diffrn_detector_area_resol_mean 14.6306
_diffrn_measured_fraction_theta_full 0.995
_diffrn_measured_fraction_theta_max 0.995
_diffrn_measurement_device_type 'Rigaku Mercury CCD area-detector'
_diffrn_measurement_method dtprofit.ref
_diffrn_radiation_monochromator graphite
_diffrn_radiation_source 'fine-focus sealed tube'
_diffrn_radiation_type MoK\a
_diffrn_radiation_wavelength 0.71073
_diffrn_reflns_av_R_equivalents 0.0207
_diffrn_reflns_av_sigmaI/netI 0.0197
_diffrn_reflns_limit_h_max 21
_diffrn_reflns_limit_h_min -23
_diffrn_reflns_limit_k_max 18
_diffrn_reflns_limit_k_min -18
_diffrn_reflns_limit_l_max 10
_diffrn_reflns_limit_l_min -11
_diffrn_reflns_number 8386
_diffrn_reflns_theta_full 27.48
_diffrn_reflns_theta_max 27.48
_diffrn_reflns_theta_min 2.42
_exptl_absorpt_coefficient_mu 1.380
_exptl_absorpt_correction_T_max 0.8519
_exptl_absorpt_correction_T_min 0.7604
_exptl_absorpt_correction_type multi-scan
_exptl_crystal_colour Colorless
_exptl_crystal_density_diffrn 1.781
_exptl_crystal_density_method 'not measured'
_exptl_crystal_description Prism
_exptl_crystal_F_000 1164
_exptl_crystal_size_max 0.21
_exptl_crystal_size_mid 0.16
_exptl_crystal_size_min 0.12
_refine_diff_density_max 0.672
_refine_diff_density_min -0.571
_refine_diff_density_rms 0.081
_refine_ls_extinction_method none
_refine_ls_goodness_of_fit_ref 1.049
_refine_ls_hydrogen_treatment constr
_refine_ls_matrix_type full
_refine_ls_number_parameters 145
_refine_ls_number_reflns 2575
_refine_ls_number_restraints 6
_refine_ls_restrained_S_all 1.050
_refine_ls_R_factor_all 0.0454
_refine_ls_R_factor_gt 0.0395
_refine_ls_shift/su_max 0.000
_refine_ls_shift/su_mean 0.000
_refine_ls_structure_factor_coef Fsqd
_refine_ls_weighting_details 'calc w=1/[\s^2^(Fo^2^)+(0.0541P)^2^+4.5121P] where P=(Fo^2^+2Fc^2^)/3'
_refine_ls_weighting_scheme calc
_refine_ls_wR_factor_gt 0.1002
_refine_ls_wR_factor_ref 0.1051
_reflns_number_gt 2295
_reflns_number_total 2575
_reflns_threshold_expression >2sigma(I)
_cod_data_source_file b818930g.txt
_cod_data_source_block f:\weiwei\lunwen\agl12\trans\w
_cod_depositor_comments
;
The following automatic conversions were performed:
'_exptl_absorpt_correction_type' value 'Multi-scan' changed to
'multi-scan' according to
'/home/saulius/struct/CIF-dictionaries/cif_core.dic' dictionary named
'cif_core.dic' version 2.4.1 from 2010-06-29.

Automatic conversion script
Id: cif_fix_enum 1527 2010-12-29 10:47:43Z saulius 
;
_cod_original_sg_symbol_H-M C2/m
_cod_original_formula_sum 'C15 H17 Ag1 Cl1 N4 O5.5 S3'
_cod_database_code 7200620

loop_
_symmetry_equiv_pos_as_xyz
'x, y, z'
'-x, y, -z'
'x+1/2, y+1/2, z'
'-x+1/2, y+1/2, -z'
'-x, -y, -z'
'x, -y, z'
'-x+1/2, -y+1/2, -z'
'x+1/2, -y+1/2, z'

loop_
_atom_site_label
_atom_site_type_symbol
_atom_site_fract_x
_atom_site_fract_y
_atom_site_fract_z
_atom_site_U_iso_or_equiv
_atom_site_adp_type
_atom_site_occupancy
_atom_site_symmetry_multiplicity
_atom_site_calc_flag
_atom_site_refinement_flags
_atom_site_disorder_assembly
_atom_site_disorder_group
Ag1 Ag 0.0000 0.15446(3) 0.0000 0.05042(15) Uani 1 2 d S . .
Cl1 Cl 0.34862(9) 0.0000 0.23352(17) 0.0597(3) Uani 1 2 d S . .
S1 S 0.15483(5) 0.20398(6) 0.87175(9) 0.0457(2) Uani 1 1 d . . .
S2 S 0.19597(7) 0.0000 0.81006(15) 0.0470(3) Uani 1 2 d S . .
O1 O 0.0000 0.0000 0.5000 0.310(14) Uani 1 4 d SU . .
O2 O 0.3491(5) 0.0000 0.6673(12) 0.175(4) Uani 1 2 d S . .
O3 O 0.3547(4) -0.0795(3) 0.1473(5) 0.1229(16) Uani 1 1 d . . .
O4 O 0.2771(4) 0.0000 0.2524(12) 0.173(4) Uani 1 2 d S . .
O5 O 0.4089(5) 0.0000 0.3798(8) 0.147(3) Uani 1 2 d S . .
N1 N 0.07811(17) 0.1907(2) 0.2451(3) 0.0442(6) Uani 1 1 d . . .
N2 N 0.09226(15) 0.04829(18) 0.9314(3) 0.0385(5) Uani 1 1 d . . .
C1 C 0.1034(2) 0.2676(3) 0.4945(4) 0.0511(8) Uani 1 1 d . . .
H1 H 0.0898 0.3146 0.5527 0.061 Uiso 1 1 calc R . .
C2 C 0.0613(2) 0.2567(3) 0.3357(4) 0.0507(8) Uani 1 1 d . . .
H2 H 0.0194 0.2968 0.2891 0.061 Uiso 1 1 calc R . .
C3 C 0.1403(2) 0.1358(2) 0.3155(4) 0.0462(7) Uani 1 1 d . . .
H3 H 0.1542 0.0908 0.2543 0.055 Uiso 1 1 calc R . .
C4 C 0.1844(2) 0.1429(2) 0.4741(4) 0.0464(7) Uani 1 1 d . . .
H4 H 0.2269 0.1031 0.5182 0.056 Uiso 1 1 calc R . .
C5 C 0.16528(19) 0.2094(2) 0.5671(3) 0.0429(7) Uani 1 1 d . . .
C6 C 0.2126(2) 0.2198(3) 0.7416(4) 0.0493(8) Uani 1 1 d . . .
H6A H 0.2362 0.2816 0.7593 0.059 Uiso 1 1 calc R . .
H6B H 0.2550 0.1743 0.7695 0.059 Uiso 1 1 calc R . .
C7 C 0.14332(17) 0.0833(2) 0.8720(3) 0.0360(6) Uani 1 1 d . . .
C8 C 0.4110(6) 0.0000 0.8095(12) 0.127(4) Uani 1 2 d S . .

loop_
_atom_site_aniso_label
_atom_site_aniso_U_11
_atom_site_aniso_U_22
_atom_site_aniso_U_33
_atom_site_aniso_U_23
_atom_site_aniso_U_13
_atom_site_aniso_U_12
Ag1 0.0515(2) 0.0711(3) 0.0282(2) 0.000 0.01277(15) 0.000
Cl1 0.0669(8) 0.0525(7) 0.0565(8) 0.000 0.0163(6) 0.000
S1 0.0615(5) 0.0472(4) 0.0317(4) -0.0074(3) 0.0200(3) -0.0185(4)
S2 0.0490(6) 0.0578(7) 0.0439(6) 0.000 0.0284(5) 0.000
O1 0.133(11) 0.59(4) 0.173(15) 0.000 0.001(10) 0.000
O2 0.123(6) 0.248(11) 0.166(8) 0.000 0.064(6) 0.000
O3 0.216(5) 0.0556(19) 0.105(3) -0.008(2) 0.065(3) 0.005(3)
O4 0.106(5) 0.235(10) 0.209(9) 0.000 0.096(6) 0.000
O5 0.140(6) 0.148(6) 0.100(5) 0.000 -0.031(4) 0.000
N1 0.0557(16) 0.0476(15) 0.0295(13) -0.0037(11) 0.0143(12) -0.0104(12)
N2 0.0453(13) 0.0401(12) 0.0342(13) -0.0008(10) 0.0188(11) -0.0018(11)
C1 0.066(2) 0.0515(19) 0.0360(17) -0.0118(15) 0.0175(16) -0.0109(16)
C2 0.060(2) 0.0506(18) 0.0394(18) -0.0057(15) 0.0140(15) -0.0024(16)
C3 0.0583(19) 0.0507(17) 0.0337(16) -0.0054(14) 0.0208(15) -0.0073(15)
C4 0.0493(17) 0.0583(19) 0.0329(16) 0.0013(14) 0.0154(14) -0.0065(15)
C5 0.0482(17) 0.0529(18) 0.0295(15) -0.0048(13) 0.0156(13) -0.0230(14)
C6 0.0516(18) 0.064(2) 0.0325(16) -0.0057(15) 0.0143(14) -0.0265(16)
C7 0.0397(14) 0.0460(15) 0.0221(13) -0.0023(11) 0.0102(11) -0.0052(12)
C8 0.101(7) 0.177(11) 0.086(6) 0.000 0.006(5) 0.000

loop_
_atom_type_symbol
_atom_type_description
_atom_type_scat_dispersion_real
_atom_type_scat_dispersion_imag
_atom_type_scat_source
C C 0.0033 0.0016 'International Tables Vol C Tables 4.2.6.8 and 6.1.1.4'
Ag Ag -0.8971 1.1015 'International Tables Vol C Tables 4.2.6.8 and 6.1.1.4'
Cl Cl 0.1484 0.1585 'International Tables Vol C Tables 4.2.6.8 and 6.1.1.4'
N N 0.0061 0.0033 'International Tables Vol C Tables 4.2.6.8 and 6.1.1.4'
O O 0.0106 0.0060 'International Tables Vol C Tables 4.2.6.8 and 6.1.1.4'
S S 0.1246 0.1234 'International Tables Vol C Tables 4.2.6.8 and 6.1.1.4'
H H 0.0000 0.0000 'International Tables Vol C Tables 4.2.6.8 and 6.1.1.4'

loop_
_geom_angle_atom_site_label_1
_geom_angle_atom_site_label_2
_geom_angle_atom_site_label_3
_geom_angle
_geom_angle_site_symmetry_1
_geom_angle_site_symmetry_3
_geom_angle_publ_flag
N1 Ag1 N1 153.18(15) . 2 ?
N1 Ag1 N2 99.03(9) . 2_556 ?
N1 Ag1 N2 97.32(10) 2 2_556 ?
N1 Ag1 N2 97.32(10) . 1_554 ?
N1 Ag1 N2 99.03(9) 2 1_554 ?
N2 Ag1 N2 104.38(12) 2_556 1_554 ?
O4 Cl1 O5 111.2(6) . . ?
O4 Cl1 O3 108.7(3) . . ?
O5 Cl1 O3 109.6(3) . . ?
O4 Cl1 O3 108.7(3) . 6 ?
O5 Cl1 O3 109.6(3) . 6 ?
O3 Cl1 O3 108.9(4) . 6 ?
C7 S1 C6 102.65(16) . . ?
C7 S2 C7 87.3(2) . 6 ?
C2 N1 C3 116.8(3) . . ?
C2 N1 Ag1 123.9(2) . . ?
C3 N1 Ag1 118.6(2) . . ?
C7 N2 N2 112.53(17) . 6 ?
C7 N2 Ag1 119.3(2) . 1_556 ?
N2 N2 Ag1 127.81(6) 6 1_556 ?
C5 C1 C2 120.1(3) . . ?
C5 C1 H1 120.0 . . ?
C2 C1 H1 120.0 . . ?
N1 C2 C1 122.9(3) . . ?
N1 C2 H2 118.5 . . ?
C1 C2 H2 118.5 . . ?
N1 C3 C4 123.0(3) . . ?
N1 C3 H3 118.5 . . ?
C4 C3 H3 118.5 . . ?
C3 C4 C5 119.6(3) . . ?
C3 C4 H4 120.2 . . ?
C5 C4 H4 120.2 . . ?
C1 C5 C4 117.5(3) . . ?
C1 C5 C6 121.2(3) . . ?
C4 C5 C6 121.2(3) . . ?
C5 C6 S1 113.4(2) . . ?
C5 C6 H6A 108.9 . . ?
S1 C6 H6A 108.9 . . ?
C5 C6 H6B 108.9 . . ?
S1 C6 H6B 108.9 . . ?
H6A C6 H6B 107.7 . . ?
N2 C7 S2 113.8(2) . . ?
N2 C7 S1 118.8(2) . . ?
S2 C7 S1 127.30(17) . . ?

loop_
_geom_bond_atom_site_label_1
_geom_bond_atom_site_label_2
_geom_bond_distance
_geom_bond_site_symmetry_2
_geom_bond_publ_flag
Ag1 N1 2.231(3) . ?
Ag1 N1 2.231(3) 2 ?
Ag1 N2 2.474(2) 2_556 ?
Ag1 N2 2.474(2) 1_554 ?
Cl1 O4 1.354(7) . ?
Cl1 O5 1.392(6) . ?
Cl1 O3 1.396(4) . ?
Cl1 O3 1.396(4) 6 ?
S1 C7 1.737(3) . ?
S1 C6 1.814(3) . ?
S2 C7 1.724(3) . ?
S2 C7 1.724(3) 6 ?
O2 C8 1.382(12) . ?
N1 C2 1.340(4) . ?
N1 C3 1.340(5) . ?
N2 C7 1.305(4) . ?
N2 N2 1.380(5) 6 ?
N2 Ag1 2.474(2) 1_556 ?
C1 C5 1.369(5) . ?
C1 C2 1.374(5) . ?
C1 H1 0.9300 . ?
C2 H2 0.9300 . ?
C3 C4 1.376(5) . ?
C3 H3 0.9300 . ?
C4 C5 1.378(5) . ?
C4 H4 0.9300 . ?
C5 C6 1.513(4) . ?
C6 H6A 0.9700 . ?
C6 H6B 0.9700 . ?

loop_
_geom_torsion_atom_site_label_1
_geom_torsion_atom_site_label_2
_geom_torsion_atom_site_label_3
_geom_torsion_atom_site_label_4
_geom_torsion
_geom_torsion_site_symmetry_1
_geom_torsion_site_symmetry_2
_geom_torsion_site_symmetry_3
_geom_torsion_site_symmetry_4
_geom_torsion_publ_flag
N1 Ag1 N1 C2 44.7(3) 2 . . . ?
N2 Ag1 N1 C2 -82.2(3) 2_556 . . . ?
N2 Ag1 N1 C2 171.9(3) 1_554 . . . ?
N1 Ag1 N1 C3 -144.7(2) 2 . . . ?
N2 Ag1 N1 C3 88.5(2) 2_556 . . . ?
N2 Ag1 N1 C3 -17.4(2) 1_554 . . . ?
C3 N1 C2 C1 -1.7(5) . . . . ?
Ag1 N1 C2 C1 169.1(3) . . . . ?
C5 C1 C2 N1 -0.4(6) . . . . ?
C2 N1 C3 C4 2.1(5) . . . . ?
Ag1 N1 C3 C4 -169.2(3) . . . . ?
N1 C3 C4 C5 -0.4(5) . . . . ?
C2 C1 C5 C4 2.1(5) . . . . ?
C2 C1 C5 C6 180.0(3) . . . . ?
C3 C4 C5 C1 -1.7(5) . . . . ?
C3 C4 C5 C6 -179.6(3) . . . . ?
C1 C5 C6 S1 61.1(4) . . . . ?
C4 C5 C6 S1 -121.1(3) . . . . ?
C7 S1 C6 C5 76.4(3) . . . . ?
N2 N2 C7 S2 0.2(2) 6 . . . ?
Ag1 N2 C7 S2 -173.23(13) 1_556 . . . ?
N2 N2 C7 S1 -176.82(13) 6 . . . ?
Ag1 N2 C7 S1 9.8(3) 1_556 . . . ?
C7 S2 C7 N2 -0.2(3) 6 . . . ?
C7 S2 C7 S1 176.47(10) 6 . . . ?
C6 S1 C7 N2 -167.7(2) . . . . ?
C6 S1 C7 S2 15.8(2) . . . . ?
